data_7016342
loop_
_publ_author_name
'Lansing, Raymond B.'
'Goldberg, Karen I.'
'Kemp, Richard A.'

_publ_section_title
;
 Unsymmetrical (R)PNP(R') pincer ligands and their group 10 complexes.
;
_journal_issue 35
_journal_name_full 'Dalton transactions (Cambridge, England : 2003)'
_journal_page_first 8950
_journal_page_last 8958
_journal_paper_doi 10.1039/c1dt10265f
_journal_volume 40
_journal_year 2011
_chemical_formula_sum 'C44 H50 Cl N P2 Pd'
_chemical_formula_weight 796.64
_chemical_name_systematic
;
?
;
_space_group_IT_number 2
_symmetry_cell_setting triclinic
_symmetry_space_group_name_Hall '-P 1'
_symmetry_space_group_name_H-M 'P -1'
_atom_sites_solution_hydrogens geom
_atom_sites_solution_primary direct
_atom_sites_solution_secondary difmap
_audit_creation_method SHELXL-97
_cell_angle_alpha 93.6470(10)
_cell_angle_beta 109.9500(10)
_cell_angle_gamma 93.1420(10)
_cell_formula_units_Z 2
_cell_length_a 11.3446(3)
_cell_length_b 11.7317(3)
_cell_length_c 15.4507(4)
_cell_measurement_reflns_used 9814
_cell_measurement_temperature 188(2)
_cell_measurement_theta_max 35.07
_cell_measurement_theta_min 2.70
_cell_volume 1922.61(9)
_computing_cell_refinement 'Bruker SAINT'
_computing_data_collection 'Bruker APEX2'
_computing_data_reduction 'Bruker SAINT'
_computing_molecular_graphics 'Bruker SHELXTL'
_computing_publication_material 'Bruker SHELXTL'
_computing_structure_refinement 'SHELXL-97 (Sheldrick, 2008)'
_computing_structure_solution 'SHELXS-97 (Sheldrick, 2008)'
_diffrn_ambient_temperature 188(2)
_diffrn_measured_fraction_theta_full 1.000
_diffrn_measured_fraction_theta_max 1.000
_diffrn_measurement_device_type 'Bruker APEX-II CCD'
_diffrn_measurement_method '\f and \w scans'
_diffrn_radiation_monochromator graphite
_diffrn_radiation_source 'fine-focus sealed tube'
_diffrn_radiation_type MoK\a
_diffrn_radiation_wavelength 0.71073
_diffrn_reflns_av_R_equivalents 0.0289
_diffrn_reflns_av_sigmaI/netI 0.0338
_diffrn_reflns_limit_h_max 18
_diffrn_reflns_limit_h_min -18
_diffrn_reflns_limit_k_max 18
_diffrn_reflns_limit_k_min -18
_diffrn_reflns_limit_l_max 24
_diffrn_reflns_limit_l_min -24
_diffrn_reflns_number 56344
_diffrn_reflns_theta_full 34.34
_diffrn_reflns_theta_max 34.34
_diffrn_reflns_theta_min 1.92
_exptl_absorpt_coefficient_mu 0.667
_exptl_absorpt_correction_T_max 0.9302
_exptl_absorpt_correction_T_min 0.7314
_exptl_absorpt_correction_type multi-scan
_exptl_absorpt_process_details 'Bruker, Sadabs'
_exptl_crystal_colour purple
_exptl_crystal_density_diffrn 1.376
_exptl_crystal_density_method 'not measured'
_exptl_crystal_description chip
_exptl_crystal_F_000 828
_exptl_crystal_size_max 0.50
_exptl_crystal_size_mid 0.23
_exptl_crystal_size_min 0.11
_refine_diff_density_max 2.757
_refine_diff_density_min -0.738
_refine_diff_density_rms 0.146
_refine_ls_extinction_method none
_refine_ls_goodness_of_fit_ref 1.142
_refine_ls_hydrogen_treatment constr
_refine_ls_matrix_type full
_refine_ls_number_parameters 442
_refine_ls_number_reflns 16083
_refine_ls_number_restraints 0
_refine_ls_restrained_S_all 1.142
_refine_ls_R_factor_all 0.0461
_refine_ls_R_factor_gt 0.0348
_refine_ls_shift/su_max 0.002
_refine_ls_shift/su_mean 0.000
_refine_ls_structure_factor_coef Fsqd
_refine_ls_weighting_details 'calc w=1/[\s^2^(Fo^2^)+(0.0510P)^2^+0.4909P] where P=(Fo^2^+2Fc^2^)/3'
_refine_ls_weighting_scheme calc
_refine_ls_wR_factor_gt 0.0929
_refine_ls_wR_factor_ref 0.1030
_reflns_number_gt 13616
_reflns_number_total 16083
_reflns_threshold_expression >2sigma(I)
_cod_data_source_file c1dt10265f.txt
_cod_data_source_block rkrl31
_cod_depositor_comments
;
The following automatic conversions were performed:

'_symmetry_cell_setting' value 'Triclinic' changed to 'triclinic'
according to /home/saulius/struct/CIF-dictionaries/cif_core.dic
dictionary named 'cif_core.dic' version 2.4.1 from 2010-06-29.

Automatic conversion script
Id: cif_fix_values 1715 2011-07-08 13:25:40Z adriana 
;
_cod_original_sg_symbol_H-M P-1
_cod_database_code 7016342

loop_
_symmetry_equiv_pos_as_xyz
'x, y, z'
'-x, -y, -z'

loop_
_atom_site_label
_atom_site_type_symbol
_atom_site_fract_x
_atom_site_fract_y
_atom_site_fract_z
_atom_site_U_iso_or_equiv
_atom_site_adp_type
_atom_site_occupancy
_atom_site_symmetry_multiplicity
_atom_site_calc_flag
_atom_site_refinement_flags
Pd1 Pd 0.425652(10) 0.296209(9) 0.729465(7) 0.01827(4) Uani 1 1 d .
Cl1 Cl 0.63384(4) 0.31835(4) 0.73846(3) 0.03211(9) Uani 1 1 d .
P1 P 0.39725(4) 0.48749(3) 0.73086(3) 0.02040(7) Uani 1 1 d .
P2 P 0.39485(4) 0.09908(3) 0.71182(3) 0.01907(7) Uani 1 1 d .
N1 N 0.24707(12) 0.28370(11) 0.72941(9) 0.0214(2) Uani 1 1 d .
C1 C 0.17088(14) 0.37171(13) 0.69704(10) 0.0207(3) Uani 1 1 d .
C2 C 0.03822(16) 0.35998(15) 0.66345(12) 0.0268(3) Uani 1 1 d .
H2A H -0.0046 0.2886 0.6650 0.032 Uiso 1 1 calc R
C3 C -0.03045(16) 0.45048(17) 0.62835(13) 0.0307(3) Uani 1 1 d .
H3A H -0.1197 0.4394 0.6064 0.037 Uiso 1 1 calc R
C4 C 0.02605(17) 0.55793(15) 0.62378(12) 0.0289(3) Uani 1 1 d .
C5 C -0.0510(2) 0.65450(19) 0.58374(16) 0.0400(4) Uani 1 1 d .
H5A H -0.1404 0.6257 0.5680 0.048 Uiso 1 1 d R
H5B H -0.0345 0.7173 0.6299 0.048 Uiso 1 1 d R
H5C H -0.0365 0.6740 0.5312 0.048 Uiso 1 1 d R
C6 C 0.15607(16) 0.56968(14) 0.65550(12) 0.0261(3) Uani 1 1 d .
H6A H 0.1977 0.6411 0.6526 0.031 Uiso 1 1 calc R
C7 C 0.22827(15) 0.47959(13) 0.69174(11) 0.0216(3) Uani 1 1 d .
C8 C 0.45740(16) 0.57223(14) 0.84137(11) 0.0248(3) Uani 1 1 d .
C9 C 0.3906(2) 0.6561(2) 0.86483(15) 0.0443(5) Uani 1 1 d .
H9A H 0.3112 0.6710 0.8223 0.053 Uiso 1 1 calc R
C10 C 0.4389(2) 0.7193(2) 0.95061(16) 0.0506(6) Uani 1 1 d .
H10A H 0.3922 0.7768 0.9663 0.061 Uiso 1 1 calc R
C11 C 0.5539(2) 0.6987(2) 1.01263(13) 0.0397(4) Uani 1 1 d .
H11A H 0.5871 0.7426 1.0707 0.048 Uiso 1 1 calc R
C12 C 0.6202(2) 0.6146(2) 0.99023(14) 0.0411(5) Uani 1 1 d .
H12A H 0.6990 0.5995 1.0335 0.049 Uiso 1 1 calc R
C13 C 0.57349(19) 0.55108(18) 0.90470(13) 0.0342(4) Uani 1 1 d .
H13A H 0.6206 0.4935 0.8895 0.041 Uiso 1 1 calc R
C14 C 0.44471(16) 0.56954(14) 0.65090(11) 0.0247(3) Uani 1 1 d .
C15 C 0.5573(2) 0.63888(18) 0.68101(14) 0.0369(4) Uani 1 1 d .
H15A H 0.6080 0.6470 0.7446 0.044 Uiso 1 1 calc R
C16 C 0.5950(2) 0.69615(19) 0.61763(17) 0.0436(5) Uani 1 1 d .
H16A H 0.6710 0.7445 0.6383 0.052 Uiso 1 1 calc R
C17 C 0.5225(2) 0.68313(19) 0.52459(16) 0.0414(5) Uani 1 1 d .
H17A H 0.5488 0.7227 0.4817 0.050 Uiso 1 1 calc R
C18 C 0.4123(2) 0.61302(19) 0.49401(14) 0.0381(4) Uani 1 1 d .
H18A H 0.3626 0.6043 0.4302 0.046 Uiso 1 1 calc R
C19 C 0.37398(18) 0.55518(18) 0.55684(13) 0.0322(4) Uani 1 1 d .
H19A H 0.2990 0.5055 0.5355 0.039 Uiso 1 1 calc R
C20 C 0.20444(14) 0.18394(13) 0.75833(10) 0.0202(3) Uani 1 1 d .
C21 C 0.11075(15) 0.17937(15) 0.79909(11) 0.0249(3) Uani 1 1 d .
H21A H 0.0732 0.2472 0.8087 0.030 Uiso 1 1 calc R
C22 C 0.07282(16) 0.07699(16) 0.82524(12) 0.0281(3) Uani 1 1 d .
H22A H 0.0096 0.0765 0.8527 0.034 Uiso 1 1 calc R
C23 C 0.12404(16) -0.02538(16) 0.81276(12) 0.0281(3) Uani 1 1 d .
C24 C 0.0789(2) -0.13622(19) 0.83881(17) 0.0425(5) Uani 1 1 d .
H24A H 0.0105 -0.1231 0.8625 0.064 Uiso 1 1 calc R
H24B H 0.1486 -0.1663 0.8867 0.064 Uiso 1 1 calc R
H24C H 0.0483 -0.1917 0.7843 0.064 Uiso 1 1 calc R
C25 C 0.22175(16) -0.01963(15) 0.77750(12) 0.0260(3) Uani 1 1 d .
H25A H 0.2614 -0.0872 0.7708 0.031 Uiso 1 1 calc R
C26 C 0.26293(15) 0.08285(13) 0.75169(10) 0.0211(3) Uani 1 1 d .
C27 C 0.51469(15) 0.00962(14) 0.77924(11) 0.0227(3) Uani 1 1 d .
H27A H 0.4747 -0.0697 0.7744 0.027 Uiso 1 1 calc R
C28 C 0.56250(17) 0.05664(17) 0.88101(11) 0.0302(3) Uani 1 1 d .
H28A H 0.5952 0.1377 0.8863 0.036 Uiso 1 1 calc R
H28B H 0.4918 0.0538 0.9048 0.036 Uiso 1 1 calc R
C29 C 0.6666(2) -0.0124(2) 0.93935(13) 0.0392(4) Uani 1 1 d .
H29A H 0.6982 0.0220 1.0041 0.047 Uiso 1 1 calc R
H29B H 0.6317 -0.0918 0.9389 0.047 Uiso 1 1 calc R
C30 C 0.77468(19) -0.0149(2) 0.90248(14) 0.0396(4) Uani 1 1 d .
H30A H 0.8143 0.0638 0.9078 0.048 Uiso 1 1 calc R
H30B H 0.8391 -0.0626 0.9399 0.048 Uiso 1 1 calc R
C31 C 0.72809(19) -0.06332(19) 0.80209(14) 0.0377(4) Uani 1 1 d .
H31A H 0.6961 -0.1445 0.7978 0.045 Uiso 1 1 calc R
H31B H 0.7992 -0.0609 0.7787 0.045 Uiso 1 1 calc R
C32 C 0.62349(17) 0.00380(17) 0.74168(12) 0.0291(3) Uani 1 1 d .
H32A H 0.5914 -0.0336 0.6778 0.035 Uiso 1 1 calc R
H32B H 0.6581 0.0825 0.7396 0.035 Uiso 1 1 calc R
C33 C 0.33957(15) 0.03767(14) 0.59045(10) 0.0222(3) Uani 1 1 d .
H33A H 0.4111 0.0490 0.5671 0.027 Uiso 1 1 calc R
C34 C 0.2997(2) -0.09101(15) 0.57746(12) 0.0326(4) Uani 1 1 d .
H34A H 0.3716 -0.1329 0.6129 0.039 Uiso 1 1 calc R
H34B H 0.2306 -0.1056 0.6017 0.039 Uiso 1 1 calc R
C35 C 0.2559(2) -0.13513(17) 0.47513(14) 0.0423(5) Uani 1 1 d .
H35A H 0.3279 -0.1286 0.4529 0.051 Uiso 1 1 calc R
H35B H 0.2257 -0.2171 0.4681 0.051 Uiso 1 1 calc R
C36 C 0.1511(2) -0.06837(18) 0.41654(14) 0.0424(5) Uani 1 1 d .
H36A H 0.1296 -0.0955 0.3506 0.051 Uiso 1 1 calc R
H36B H 0.0753 -0.0827 0.4334 0.051 Uiso 1 1 calc R
C37 C 0.1893(2) 0.05897(17) 0.42997(12) 0.0358(4) Uani 1 1 d .
H37A H 0.1170 0.1002 0.3942 0.043 Uiso 1 1 calc R
H37B H 0.2585 0.0743 0.4058 0.043 Uiso 1 1 calc R
C38 C 0.23255(16) 0.10434(15) 0.53209(11) 0.0264(3) Uani 1 1 d .
H38A H 0.2616 0.1866 0.5387 0.032 Uiso 1 1 calc R
H38B H 0.1608 0.0969 0.5546 0.032 Uiso 1 1 calc R
C44 C 1.1162(3) 0.3503(3) 0.1035(2) 0.0626(8) Uani 1 1 d .
H44A H 1.2021 0.3361 0.1313 0.075 Uiso 1 1 calc R
C43 C 1.0602(4) 0.4145(3) 0.1525(2) 0.0661(8) Uani 1 1 d .
H43A H 1.1073 0.4454 0.2137 0.079 Uiso 1 1 calc R
C42 C 0.9383(4) 0.4342(3) 0.1144(3) 0.0744(10) Uani 1 1 d .
H42A H 0.8988 0.4784 0.1487 0.089 Uiso 1 1 calc R
C41 C 0.8711(3) 0.3894(3) 0.0250(3) 0.0806(11) Uani 1 1 d .
H41A H 0.7848 0.4026 -0.0023 0.097 Uiso 1 1 calc R
C40 C 0.9294(3) 0.3253(3) -0.0250(2) 0.0639(8) Uani 1 1 d .
H40A H 0.8840 0.2954 -0.0867 0.077 Uiso 1 1 calc R
C39 C 1.0512(3) 0.3062(3) 0.0152(2) 0.0606(7) Uani 1 1 d .
H39A H 1.0919 0.2619 -0.0181 0.073 Uiso 1 1 calc R

loop_
_atom_site_aniso_label
_atom_site_aniso_U_11
_atom_site_aniso_U_22
_atom_site_aniso_U_33
_atom_site_aniso_U_23
_atom_site_aniso_U_13
_atom_site_aniso_U_12
Pd1 0.01749(5) 0.01754(6) 0.01835(5) 0.00098(3) 0.00451(4) 0.00118(4)
Cl1 0.02120(17) 0.0370(2) 0.0394(2) 0.00855(17) 0.01126(16) 0.00245(15)
P1 0.01997(17) 0.01727(17) 0.02101(16) 0.00116(13) 0.00357(14) 0.00028(13)
P2 0.01890(16) 0.01808(17) 0.01901(16) 0.00111(12) 0.00486(13) 0.00291(13)
N1 0.0202(6) 0.0173(6) 0.0273(6) 0.0031(5) 0.0085(5) 0.0034(4)
C1 0.0203(6) 0.0197(7) 0.0196(6) -0.0009(5) 0.0039(5) 0.0022(5)
C2 0.0205(7) 0.0244(8) 0.0310(8) 0.0017(6) 0.0031(6) 0.0011(6)
C3 0.0199(7) 0.0329(9) 0.0331(8) 0.0037(7) 0.0009(6) 0.0052(6)
C4 0.0277(8) 0.0261(8) 0.0283(8) 0.0024(6) 0.0027(6) 0.0089(6)
C5 0.0335(10) 0.0340(10) 0.0484(11) 0.0088(8) 0.0063(9) 0.0143(8)
C6 0.0267(7) 0.0207(7) 0.0276(7) 0.0019(6) 0.0050(6) 0.0037(6)
C7 0.0210(6) 0.0188(7) 0.0219(6) 0.0001(5) 0.0039(5) 0.0014(5)
C8 0.0242(7) 0.0220(7) 0.0239(7) -0.0001(5) 0.0034(6) -0.0007(6)
C9 0.0372(10) 0.0471(12) 0.0358(10) -0.0153(9) -0.0023(8) 0.0148(9)
C10 0.0480(13) 0.0537(14) 0.0384(11) -0.0191(10) 0.0023(10) 0.0153(11)
C11 0.0450(11) 0.0418(11) 0.0251(8) -0.0075(7) 0.0055(8) -0.0008(9)
C12 0.0363(10) 0.0442(12) 0.0302(9) -0.0029(8) -0.0041(8) 0.0049(9)
C13 0.0316(9) 0.0349(10) 0.0284(8) -0.0025(7) 0.0006(7) 0.0076(7)
C14 0.0257(7) 0.0203(7) 0.0273(7) 0.0040(5) 0.0078(6) 0.0015(6)
C15 0.0381(10) 0.0344(10) 0.0355(9) 0.0002(7) 0.0122(8) -0.0109(8)
C16 0.0477(12) 0.0354(11) 0.0517(12) 0.0027(9) 0.0249(10) -0.0114(9)
C17 0.0543(13) 0.0355(10) 0.0453(11) 0.0138(8) 0.0288(10) 0.0072(9)
C18 0.0436(11) 0.0442(11) 0.0314(9) 0.0124(8) 0.0166(8) 0.0118(9)
C19 0.0307(9) 0.0375(10) 0.0275(8) 0.0049(7) 0.0088(7) 0.0010(7)
C20 0.0181(6) 0.0210(7) 0.0196(6) 0.0010(5) 0.0042(5) 0.0012(5)
C21 0.0227(7) 0.0284(8) 0.0249(7) 0.0028(6) 0.0094(6) 0.0035(6)
C22 0.0215(7) 0.0371(9) 0.0265(7) 0.0074(6) 0.0085(6) 0.0016(6)
C23 0.0251(7) 0.0296(8) 0.0286(8) 0.0101(6) 0.0069(6) -0.0008(6)
C24 0.0384(10) 0.0383(11) 0.0552(13) 0.0198(9) 0.0198(10) -0.0006(9)
C25 0.0255(7) 0.0233(7) 0.0293(7) 0.0067(6) 0.0087(6) 0.0032(6)
C26 0.0215(6) 0.0199(7) 0.0214(6) 0.0025(5) 0.0064(5) 0.0020(5)
C27 0.0217(7) 0.0221(7) 0.0219(6) 0.0019(5) 0.0041(5) 0.0045(5)
C28 0.0279(8) 0.0392(10) 0.0212(7) 0.0009(6) 0.0051(6) 0.0069(7)
C29 0.0359(10) 0.0499(12) 0.0260(8) 0.0087(8) 0.0012(7) 0.0092(9)
C30 0.0285(9) 0.0457(12) 0.0350(9) 0.0016(8) -0.0022(7) 0.0101(8)
C31 0.0297(9) 0.0406(11) 0.0363(9) -0.0026(8) 0.0025(8) 0.0147(8)
C32 0.0252(8) 0.0348(9) 0.0268(7) 0.0018(6) 0.0073(6) 0.0104(7)
C33 0.0222(7) 0.0213(7) 0.0207(6) 0.0003(5) 0.0042(5) 0.0040(5)
C34 0.0416(10) 0.0196(7) 0.0271(8) 0.0001(6) -0.0002(7) 0.0040(7)
C35 0.0558(13) 0.0245(9) 0.0315(9) -0.0059(7) -0.0033(9) 0.0071(8)
C36 0.0482(12) 0.0298(10) 0.0307(9) -0.0033(7) -0.0089(8) 0.0011(8)
C37 0.0437(11) 0.0298(9) 0.0241(8) 0.0024(6) -0.0014(7) 0.0078(8)
C38 0.0272(8) 0.0226(7) 0.0251(7) 0.0028(5) 0.0028(6) 0.0060(6)
C44 0.0496(15) 0.078(2) 0.0592(16) 0.0223(15) 0.0159(13) -0.0045(14)
C43 0.091(2) 0.0581(17) 0.0465(14) 0.0050(12) 0.0221(15) -0.0123(16)
C42 0.105(3) 0.0445(16) 0.094(3) 0.0184(16) 0.055(2) 0.0237(17)
C41 0.0564(18) 0.063(2) 0.117(3) 0.050(2) 0.0131(19) 0.0178(15)
C40 0.079(2) 0.0496(15) 0.0494(14) 0.0188(12) 0.0049(14) -0.0095(14)
C39 0.080(2) 0.0586(17) 0.0512(14) 0.0132(12) 0.0313(15) 0.0035(15)

loop_
_atom_type_symbol
_atom_type_description
_atom_type_scat_dispersion_real
_atom_type_scat_dispersion_imag
_atom_type_scat_source
C C 0.0033 0.0016 'International Tables Vol C Tables 4.2.6.8 and 6.1.1.4'
H H 0.0000 0.0000 'International Tables Vol C Tables 4.2.6.8 and 6.1.1.4'
Cl Cl 0.1484 0.1585 'International Tables Vol C Tables 4.2.6.8 and 6.1.1.4'
N N 0.0061 0.0033 'International Tables Vol C Tables 4.2.6.8 and 6.1.1.4'
P P 0.1023 0.0942 'International Tables Vol C Tables 4.2.6.8 and 6.1.1.4'
Pd Pd -0.9988 1.0072 'International Tables Vol C Tables 4.2.6.8 and 6.1.1.4'

loop_
_geom_angle_atom_site_label_1
_geom_angle_atom_site_label_2
_geom_angle_atom_site_label_3
_geom_angle
N1 Pd1 P1 82.72(4)
N1 Pd1 P2 82.65(4)
P1 Pd1 P2 164.233(16)
N1 Pd1 Cl1 176.23(4)
P1 Pd1 Cl1 95.239(16)
P2 Pd1 Cl1 99.685(16)
C7 P1 C8 108.22(8)
C7 P1 C14 106.72(8)
C8 P1 C14 105.94(8)
C7 P1 Pd1 99.32(5)
C8 P1 Pd1 117.62(6)
C14 P1 Pd1 118.01(6)
C26 P2 C27 106.92(7)
C26 P2 C33 106.82(7)
C27 P2 C33 107.49(7)
C26 P2 Pd1 98.61(5)
C27 P2 Pd1 121.46(5)
C33 P2 Pd1 114.05(5)
C1 N1 C20 123.03(13)
C1 N1 Pd1 118.86(10)
C20 N1 Pd1 118.05(10)
N1 C1 C2 124.74(15)
N1 C1 C7 118.66(14)
C2 C1 C7 116.50(14)
C3 C2 C1 121.04(16)
C3 C2 H2A 119.5
C1 C2 H2A 119.5
C2 C3 C4 122.65(16)
C2 C3 H3A 118.7
C4 C3 H3A 118.7
C6 C4 C3 116.65(16)
C6 C4 C5 121.76(17)
C3 C4 C5 121.56(17)
C4 C5 H5A 106.3
C4 C5 H5B 109.6
H5A C5 H5B 107.1
C4 C5 H5C 110.2
H5A C5 H5C 109.9
H5B C5 H5C 113.3
C4 C6 C7 122.01(16)
C4 C6 H6A 119.0
C7 C6 H6A 119.0
C6 C7 C1 121.14(15)
C6 C7 P1 124.35(12)
C1 C7 P1 114.47(12)
C9 C8 C13 119.13(16)
C9 C8 P1 121.70(14)
C13 C8 P1 119.16(14)
C8 C9 C10 120.4(2)
C8 C9 H9A 119.8
C10 C9 H9A 119.8
C11 C10 C9 120.3(2)
C11 C10 H10A 119.8
C9 C10 H10A 119.8
C12 C11 C10 119.66(18)
C12 C11 H11A 120.2
C10 C11 H11A 120.2
C11 C12 C13 120.70(19)
C11 C12 H12A 119.7
C13 C12 H12A 119.7
C12 C13 C8 119.81(19)
C12 C13 H13A 120.1
C8 C13 H13A 120.1
C15 C14 C19 119.27(17)
C15 C14 P1 120.76(14)
C19 C14 P1 119.71(13)
C16 C15 C14 119.75(19)
C16 C15 H15A 120.1
C14 C15 H15A 120.1
C17 C16 C15 120.4(2)
C17 C16 H16A 119.8
C15 C16 H16A 119.8
C18 C17 C16 120.22(19)
C18 C17 H17A 119.9
C16 C17 H17A 119.9
C17 C18 C19 119.79(19)
C17 C18 H18A 120.1
C19 C18 H18A 120.1
C18 C19 C14 120.53(18)
C18 C19 H19A 119.7
C14 C19 H19A 119.7
N1 C20 C26 118.60(13)
N1 C20 C21 124.05(14)
C26 C20 C21 117.24(14)
C22 C21 C20 120.64(16)
C22 C21 H21A 119.7
C20 C21 H21A 119.7
C21 C22 C23 122.38(16)
C21 C22 H22A 118.8
C23 C22 H22A 118.8
C25 C23 C22 116.95(16)
C25 C23 C24 121.38(18)
C22 C23 C24 121.64(17)
C23 C24 H24A 109.5
C23 C24 H24B 109.5
H24A C24 H24B 109.5
C23 C24 H24C 109.5
H24A C24 H24C 109.5
H24B C24 H24C 109.5
C23 C25 C26 121.74(16)
C23 C25 H25A 119.1
C26 C25 H25A 119.1
C25 C26 C20 120.78(15)
C25 C26 P2 124.34(13)
C20 C26 P2 114.84(11)
C28 C27 C32 111.02(14)
C28 C27 P2 109.39(12)
C32 C27 P2 111.18(11)
C28 C27 H27A 108.4
C32 C27 H27A 108.4
P2 C27 H27A 108.4
C29 C28 C27 111.25(15)
C29 C28 H28A 109.4
C27 C28 H28A 109.4
C29 C28 H28B 109.4
C27 C28 H28B 109.4
H28A C28 H28B 108.0
C30 C29 C28 111.17(17)
C30 C29 H29A 109.4
C28 C29 H29A 109.4
C30 C29 H29B 109.4
C28 C29 H29B 109.4
H29A C29 H29B 108.0
C31 C30 C29 110.61(17)
C31 C30 H30A 109.5
C29 C30 H30A 109.5
C31 C30 H30B 109.5
C29 C30 H30B 109.5
H30A C30 H30B 108.1
C30 C31 C32 111.78(16)
C30 C31 H31A 109.3
C32 C31 H31A 109.3
C30 C31 H31B 109.3
C32 C31 H31B 109.3
H31A C31 H31B 107.9
C31 C32 C27 111.25(15)
C31 C32 H32A 109.4
C27 C32 H32A 109.4
C31 C32 H32B 109.4
C27 C32 H32B 109.4
H32A C32 H32B 108.0
C38 C33 C34 110.73(14)
C38 C33 P2 109.64(11)
C34 C33 P2 114.13(11)
C38 C33 H33A 107.3
C34 C33 H33A 107.3
P2 C33 H33A 107.3
C35 C34 C33 110.79(16)
C35 C34 H34A 109.5
C33 C34 H34A 109.5
C35 C34 H34B 109.5
C33 C34 H34B 109.5
H34A C34 H34B 108.1
C36 C35 C34 111.70(17)
C36 C35 H35A 109.3
C34 C35 H35A 109.3
C36 C35 H35B 109.3
C34 C35 H35B 109.3
H35A C35 H35B 107.9
C37 C36 C35 111.45(17)
C37 C36 H36A 109.3
C35 C36 H36A 109.3
C37 C36 H36B 109.3
C35 C36 H36B 109.3
H36A C36 H36B 108.0
C36 C37 C38 111.69(16)
C36 C37 H37A 109.3
C38 C37 H37A 109.3
C36 C37 H37B 109.3
C38 C37 H37B 109.3
H37A C37 H37B 107.9
C33 C38 C37 110.73(14)
C33 C38 H38A 109.5
C37 C38 H38A 109.5
C33 C38 H38B 109.5
C37 C38 H38B 109.5
H38A C38 H38B 108.1
C43 C44 C39 121.0(3)
C43 C44 H44A 119.5
C39 C44 H44A 119.5
C42 C43 C44 120.2(3)
C42 C43 H43A 119.9
C44 C43 H43A 119.9
C43 C42 C41 119.3(3)
C43 C42 H42A 120.3
C41 C42 H42A 120.3
C42 C41 C40 120.1(3)
C42 C41 H41A 119.9
C40 C41 H41A 119.9
C39 C40 C41 119.2(3)
C39 C40 H40A 120.4
C41 C40 H40A 120.4
C40 C39 C44 120.1(3)
C40 C39 H39A 119.9
C44 C39 H39A 119.9

loop_
_geom_bond_atom_site_label_1
_geom_bond_atom_site_label_2
_geom_bond_distance
Pd1 N1 2.0229(13)
Pd1 P1 2.2843(4)
Pd1 P2 2.3046(4)
Pd1 Cl1 2.3171(4)
P1 C7 1.7977(16)
P1 C8 1.8122(17)
P1 C14 1.8141(17)
P2 C26 1.8079(16)
P2 C27 1.8341(16)
P2 C33 1.8453(16)
N1 C1 1.390(2)
N1 C20 1.398(2)
C1 C2 1.410(2)
C1 C7 1.411(2)
C2 C3 1.380(2)
C2 H2A 0.9500
C3 C4 1.400(3)
C3 H3A 0.9500
C4 C6 1.382(2)
C4 C5 1.503(3)
C5 H5A 0.9931
C5 H5B 0.9554
C5 H5C 0.9207
C6 C7 1.400(2)
C6 H6A 0.9500
C8 C9 1.378(3)
C8 C13 1.393(2)
C9 C10 1.393(3)
C9 H9A 0.9500
C10 C11 1.374(3)
C10 H10A 0.9500
C11 C12 1.370(3)
C11 H11A 0.9500
C12 C13 1.391(3)
C12 H12A 0.9500
C13 H13A 0.9500
C14 C15 1.393(2)
C14 C19 1.394(2)
C15 C16 1.390(3)
C15 H15A 0.9500
C16 C17 1.385(3)
C16 H16A 0.9500
C17 C18 1.378(3)
C17 H17A 0.9500
C18 C19 1.389(3)
C18 H18A 0.9500
C19 H19A 0.9500
C20 C26 1.405(2)
C20 C21 1.409(2)
C21 C22 1.384(2)
C21 H21A 0.9500
C22 C23 1.393(3)
C22 H22A 0.9500
C23 C25 1.392(2)
C23 C24 1.500(3)
C24 H24A 0.9800
C24 H24B 0.9800
C24 H24C 0.9800
C25 C26 1.396(2)
C25 H25A 0.9500
C27 C28 1.532(2)
C27 C32 1.536(2)
C27 H27A 1.0000
C28 C29 1.528(3)
C28 H28A 0.9900
C28 H28B 0.9900
C29 C30 1.519(3)
C29 H29A 0.9900
C29 H29B 0.9900
C30 C31 1.518(3)
C30 H30A 0.9900
C30 H30B 0.9900
C31 C32 1.530(3)
C31 H31A 0.9900
C31 H31B 0.9900
C32 H32A 0.9900
C32 H32B 0.9900
C33 C38 1.532(2)
C33 C34 1.533(2)
C33 H33A 1.0000
C34 C35 1.532(3)
C34 H34A 0.9900
C34 H34B 0.9900
C35 C36 1.517(3)
C35 H35A 0.9900
C35 H35B 0.9900
C36 C37 1.514(3)
C36 H36A 0.9900
C36 H36B 0.9900
C37 C38 1.533(2)
C37 H37A 0.9900
C37 H37B 0.9900
C38 H38A 0.9900
C38 H38B 0.9900
C44 C43 1.361(5)
C44 C39 1.362(4)
C44 H44A 0.9500
C43 C42 1.345(5)
C43 H43A 0.9500
C42 C41 1.382(6)
C42 H42A 0.9500
C41 C40 1.389(5)
C41 H41A 0.9500
C40 C39 1.345(5)
C40 H40A 0.9500
C39 H39A 0.9500

loop_
_geom_torsion_atom_site_label_1
_geom_torsion_atom_site_label_2
_geom_torsion_atom_site_label_3
_geom_torsion_atom_site_label_4
_geom_torsion
N1 Pd1 P1 C7 -18.60(7)
P2 Pd1 P1 C7 3.42(8)
Cl1 Pd1 P1 C7 164.59(5)
N1 Pd1 P1 C8 97.72(8)
P2 Pd1 P1 C8 119.74(8)
Cl1 Pd1 P1 C8 -79.09(7)
N1 Pd1 P1 C14 -133.28(7)
P2 Pd1 P1 C14 -111.26(8)
Cl1 Pd1 P1 C14 49.91(6)
N1 Pd1 P2 C26 -19.17(6)
P1 Pd1 P2 C26 -41.20(8)
Cl1 Pd1 P2 C26 157.83(5)
N1 Pd1 P2 C27 -135.13(7)
P1 Pd1 P2 C27 -157.15(7)
Cl1 Pd1 P2 C27 41.87(6)
N1 Pd1 P2 C33 93.66(7)
P1 Pd1 P2 C33 71.64(8)
Cl1 Pd1 P2 C33 -89.33(6)
P1 Pd1 N1 C1 23.13(11)
P2 Pd1 N1 C1 -150.98(11)
Cl1 Pd1 N1 C1 80.6(6)
P1 Pd1 N1 C20 -159.66(11)
P2 Pd1 N1 C20 26.24(11)
Cl1 Pd1 N1 C20 -102.2(6)
C20 N1 C1 C2 -19.8(2)
Pd1 N1 C1 C2 157.28(13)
C20 N1 C1 C7 164.12(14)
Pd1 N1 C1 C7 -18.81(18)
N1 C1 C2 C3 -176.81(16)
C7 C1 C2 C3 -0.6(2)
C1 C2 C3 C4 0.1(3)
C2 C3 C4 C6 0.7(3)
C2 C3 C4 C5 178.96(19)
C3 C4 C6 C7 -0.9(3)
C5 C4 C6 C7 -179.15(17)
C4 C6 C7 C1 0.3(3)
C4 C6 C7 P1 177.99(14)
N1 C1 C7 C6 176.86(15)
C2 C1 C7 C6 0.5(2)
N1 C1 C7 P1 -1.00(18)
C2 C1 C7 P1 -177.41(12)
C8 P1 C7 C6 74.95(15)
C14 P1 C7 C6 -38.68(16)
Pd1 P1 C7 C6 -161.78(13)
C8 P1 C7 C1 -107.27(12)
C14 P1 C7 C1 139.11(12)
Pd1 P1 C7 C1 16.01(12)
C7 P1 C8 C9 -27.9(2)
C14 P1 C8 C9 86.29(19)
Pd1 P1 C8 C9 -139.24(17)
C7 P1 C8 C13 151.36(15)
C14 P1 C8 C13 -94.50(16)
Pd1 P1 C8 C13 39.97(17)
C13 C8 C9 C10 0.3(4)
P1 C8 C9 C10 179.5(2)
C8 C9 C10 C11 0.2(4)
C9 C10 C11 C12 -0.9(4)
C10 C11 C12 C13 1.1(4)
C11 C12 C13 C8 -0.6(3)
C9 C8 C13 C12 -0.1(3)
P1 C8 C13 C12 -179.29(17)
C7 P1 C14 C15 147.70(16)
C8 P1 C14 C15 32.53(18)
Pd1 P1 C14 C15 -101.74(16)
C7 P1 C14 C19 -38.26(17)
C8 P1 C14 C19 -153.43(15)
Pd1 P1 C14 C19 72.31(16)
C19 C14 C15 C16 2.5(3)
P1 C14 C15 C16 176.55(17)
C14 C15 C16 C17 -1.1(4)
C15 C16 C17 C18 -0.1(4)
C16 C17 C18 C19 -0.1(3)
C17 C18 C19 C14 1.5(3)
C15 C14 C19 C18 -2.7(3)
P1 C14 C19 C18 -176.82(16)
C1 N1 C20 C26 152.82(15)
Pd1 N1 C20 C26 -24.27(18)
C1 N1 C20 C21 -31.1(2)
Pd1 N1 C20 C21 151.83(13)
N1 C20 C21 C22 179.47(15)
C26 C20 C21 C22 -4.4(2)
C20 C21 C22 C23 -0.1(3)
C21 C22 C23 C25 3.8(3)
C21 C22 C23 C24 -178.06(18)
C22 C23 C25 C26 -2.9(3)
C24 C23 C25 C26 178.95(18)
C23 C25 C26 C20 -1.6(3)
C23 C25 C26 P2 176.22(13)
N1 C20 C26 C25 -178.40(14)
C21 C20 C26 C25 5.2(2)
N1 C20 C26 P2 3.56(19)
C21 C20 C26 P2 -172.81(12)
C27 P2 C26 C25 -37.13(16)
C33 P2 C26 C25 77.71(15)
Pd1 P2 C26 C25 -163.84(13)
C27 P2 C26 C20 140.83(12)
C33 P2 C26 C20 -104.32(12)
Pd1 P2 C26 C20 14.12(12)
C26 P2 C27 C28 -64.98(13)
C33 P2 C27 C28 -179.38(12)
Pd1 P2 C27 C28 46.70(14)
C26 P2 C27 C32 172.05(12)
C33 P2 C27 C32 57.65(14)
Pd1 P2 C27 C32 -76.27(12)
C32 C27 C28 C29 -54.6(2)
P2 C27 C28 C29 -177.69(14)
C27 C28 C29 C30 56.5(2)
C28 C29 C30 C31 -57.0(2)
C29 C30 C31 C32 56.4(3)
C30 C31 C32 C27 -55.0(2)
C28 C27 C32 C31 53.7(2)
P2 C27 C32 C31 175.76(13)
C26 P2 C33 C38 61.61(13)
C27 P2 C33 C38 176.07(11)
Pd1 P2 C33 C38 -46.21(13)
C26 P2 C33 C34 -63.26(14)
C27 P2 C33 C34 51.20(15)
Pd1 P2 C33 C34 -171.09(11)
C38 C33 C34 C35 56.0(2)
P2 C33 C34 C35 -179.73(14)
C33 C34 C35 C36 -55.4(3)
C34 C35 C36 C37 54.9(3)
C35 C36 C37 C38 -55.1(3)
C34 C33 C38 C37 -56.1(2)
P2 C33 C38 C37 177.12(13)
C36 C37 C38 C33 55.7(2)
C39 C44 C43 C42 0.8(5)
C44 C43 C42 C41 -0.5(5)
C43 C42 C41 C40 -0.3(5)
C42 C41 C40 C39 0.9(5)
C41 C40 C39 C44 -0.6(4)
C43 C44 C39 C40 -0.2(4)
